data_4312944
loop_
_publ_author_name
'Hongwei Hou'
'Gang Li'
'Linke Li'
'Yu Zhu'
'Xiangru Meng'
'Yaoting Fan'

_publ_section_title
;
 Synthesis, Crystal Structures, and Magnetic Properties of Three Novel
 Ferrocenecarboxylato-Bridged Lanthanide Dimers
;
_journal_name_full 'Inorganic Chemistry'
_journal_page_first 428
_journal_page_last 435
_journal_paper_doi 10.1021/ic025753w
_journal_volume 42
_journal_year 2003
_chemical_formula_sum 'C70 H78 Fe6 Gd2 O20'
_chemical_formula_weight 1888.92
_chemical_name_systematic
; 
 ? 
;
_space_group_IT_number 2
_symmetry_cell_setting triclinic
_symmetry_space_group_name_Hall '-P 1'
_symmetry_space_group_name_H-M 'P -1'
_atom_sites_solution_hydrogens geom
_atom_sites_solution_primary direct
_atom_sites_solution_secondary difmap
_audit_creation_method SHELXL
_cell_angle_alpha 75.46(3)
_cell_angle_beta 87.25(3)
_cell_angle_gamma 65.25(3)
_cell_formula_units_Z 1
_cell_length_a 11.019(2)
_cell_length_b 12.122(2)
_cell_length_c 15.297(3)
_cell_measurement_reflns_used 200
_cell_measurement_temperature 291(2)
_cell_measurement_theta_max 25.2
_cell_measurement_theta_min 2
_cell_volume 1792.3(8)
_computing_cell_refinement raxis
_computing_data_collection raxis
_computing_data_reduction raxis
_computing_molecular_graphics texsan
_computing_publication_material texsan
_computing_structure_refinement 'SHELXL-93 (Sheldrick, 1993)'
_computing_structure_solution 'SHELXS-86 (Sheldrick, 1990)'
_diffrn_ambient_temperature 291(2)
_diffrn_measurement_device R-axis-IV
_diffrn_measurement_method 'Osillation  frames'
_diffrn_radiation_monochromator graphite
_diffrn_radiation_source 'fine-focus sealed tube'
_diffrn_radiation_type MoK\a
_diffrn_radiation_wavelength 0.71073
_diffrn_reflns_av_R_equivalents 0.0000
_diffrn_reflns_av_sigmaI/netI 0.1172
_diffrn_reflns_limit_h_max 13
_diffrn_reflns_limit_h_min -13
_diffrn_reflns_limit_k_max 0
_diffrn_reflns_limit_k_min -15
_diffrn_reflns_limit_l_max 18
_diffrn_reflns_limit_l_min -19
_diffrn_reflns_number 5462
_diffrn_reflns_theta_max 27.67
_diffrn_reflns_theta_min 1.38
_exptl_absorpt_coefficient_mu 3.071
_exptl_crystal_colour red
_exptl_crystal_density_diffrn 1.750
_exptl_crystal_description prismatic
_exptl_crystal_F_000 942
_exptl_crystal_size_max 0.30
_exptl_crystal_size_mid 0.20
_exptl_crystal_size_min 0.20
_refine_diff_density_max 3.926
_refine_diff_density_min -2.324
_refine_diff_density_rms 0.277
_refine_ls_extinction_coef 0.0000(7)
_refine_ls_extinction_expression Fc^*^=kFc[1+0.001xFc^2^\l^3^/sin(2\q)]^-1/4^
_refine_ls_extinction_method SHELXL
_refine_ls_goodness_of_fit_all 1.061
_refine_ls_goodness_of_fit_obs 1.121
_refine_ls_matrix_type full
_refine_ls_number_parameters 443
_refine_ls_number_reflns 5456
_refine_ls_number_restraints 0
_refine_ls_restrained_S_all 1.099
_refine_ls_restrained_S_obs 1.121
_refine_ls_R_factor_all 0.1247
_refine_ls_R_factor_obs 0.1035
_refine_ls_shift/esd_max -2.734
_refine_ls_shift/esd_mean 0.006
_refine_ls_structure_factor_coef Fsqd
_refine_ls_weighting_details 'w=1/[\s^2^(Fo^2^)+(0.1813P)^2^+0.0000P] where P=(Fo^2^+2Fc^2^)/3'
_refine_ls_weighting_scheme calc
_refine_ls_wR_factor_all 0.2808
_refine_ls_wR_factor_obs 0.2553
_reflns_number_observed 4288
_reflns_number_total 5462
_reflns_observed_criterion >2sigma(I)
_cod_data_source_file ic025753w_s1_1.cif
_cod_data_source_block complex1
_cod_depositor_comments
;
The following automatic conversions were performed:

'_refine_ls_weighting_scheme' value 'calc
w=1/[\s^2^(Fo^2^)+(0.1813P)^2^+0.0000P] where P=(Fo^2^+2Fc^2^)/3' was
changed to 'calc'. New tag '_refine_ls_weighting_details' was
created. The value of the new tag was set to
'w=1/[\s^2^(Fo^2^)+(0.1813P)^2^+0.0000P] where P=(Fo^2^+2Fc^2^)/3'.

Automatic conversion script
Id: cif_fix_values 3143 2015-03-26 13:38:13Z robertas 
;
_cod_original_cell_volume 1792.4(6)
_cod_database_code 4312944

loop_
_symmetry_equiv_pos_as_xyz
'x, y, z'
'-x, -y, -z'

loop_
_atom_site_aniso_label
_atom_site_aniso_U_11
_atom_site_aniso_U_22
_atom_site_aniso_U_33
_atom_site_aniso_U_23
_atom_site_aniso_U_13
_atom_site_aniso_U_12
Gd1 0.0399(4) 0.0388(4) 0.0341(4) -0.0019(3) -0.0004(3) -0.0165(3)
Fe1 0.075(2) 0.057(2) 0.079(2) 0.016(2) -0.017(2) -0.0375(15)
Fe2 0.0541(14) 0.0498(14) 0.047(2) -0.0113(12) 0.0081(11) -0.0195(12)
Fe3 0.0454(12) 0.063(2) 0.0427(15) -0.0046(12) -0.0026(10) -0.0150(12)
O1 0.044(5) 0.036(6) 0.050(7) -0.015(5) 0.009(5) -0.015(5)
O2 0.051(6) 0.045(6) 0.066(9) -0.008(6) 0.008(6) -0.018(5)
O3 0.047(6) 0.068(8) 0.064(9) 0.000(7) 0.000(6) -0.027(6)
O4 0.055(6) 0.062(7) 0.045(7) 0.008(6) 0.000(5) -0.032(6)
O5 0.045(6) 0.043(6) 0.046(7) 0.000(5) 0.005(5) -0.018(5)
O6 0.061(7) 0.054(7) 0.081(10) 0.016(7) -0.035(7) -0.027(6)
O7 0.046(6) 0.052(7) 0.070(9) 0.005(6) -0.008(6) -0.029(5)
O8 0.053(6) 0.059(7) 0.039(7) -0.022(6) 0.003(5) -0.012(6)
O9 0.248(27) 0.133(17) 0.235(31) 0.107(19) -0.168(25) -0.150(19)
O10 0.081(10) 0.094(12) 0.100(15) -0.029(11) 0.009(10) 0.005(9)
C1 0.039(7) 0.042(9) 0.047(10) 0.001(7) 0.001(7) -0.019(7)
C2 0.046(8) 0.053(10) 0.049(10) -0.001(8) -0.004(7) -0.031(8)
C3 0.066(12) 0.050(11) 0.101(19) -0.013(11) 0.017(11) -0.031(10)
C4 0.089(17) 0.063(14) 0.135(26) -0.026(16) 0.000(17) -0.034(13)
C5 0.088(16) 0.082(16) 0.117(22) 0.019(15) -0.023(15) -0.068(14)
C6 0.047(9) 0.058(11) 0.074(14) 0.008(10) -0.002(9) -0.029(8)
C7 0.114(21) 0.108(22) 0.081(19) 0.037(17) -0.056(17) -0.059(19)
C8 0.197(39) 0.097(24) 0.164(39) -0.034(24) -0.064(33) -0.075(26)
C9 0.250(53) 0.164(38) 0.149(40) 0.050(31) -0.011(37) -0.157(40)
C10 0.152(30) 0.066(17) 0.139(32) 0.040(18) -0.079(25) -0.048(19)
C11 0.064(15) 0.145(31) 0.153(34) -0.014(26) -0.048(19) -0.016(19)
C12 0.047(8) 0.041(9) 0.037(9) -0.001(7) 0.004(7) -0.017(7)
C13 0.061(10) 0.041(9) 0.036(9) 0.004(7) -0.011(7) -0.023(8)
C14 0.047(9) 0.052(10) 0.041(10) -0.005(8) 0.004(7) 0.004(8)
C15 0.074(13) 0.053(12) 0.086(18) -0.022(12) 0.014(12) 0.004(10)
C16 0.110(17) 0.063(13) 0.032(10) -0.016(9) 0.010(10) -0.034(12)
C17 0.052(9) 0.042(9) 0.071(13) -0.018(9) 0.005(8) -0.028(8)
C18 0.099(20) 0.112(24) 0.123(29) -0.041(20) 0.023(20) -0.058(19)
C19 0.082(17) 0.118(23) 0.116(26) -0.011(20) 0.033(17) -0.057(17)
C20 0.097(17) 0.103(18) 0.060(15) -0.008(13) 0.017(13) -0.057(15)
C21 0.087(15) 0.083(15) 0.050(14) 0.029(12) 0.011(11) -0.035(13)
C22 0.202(36) 0.066(16) 0.087(22) -0.019(14) 0.077(23) -0.067(20)
C23 0.052(9) 0.058(10) 0.033(9) -0.009(8) -0.002(7) -0.019(8)
C24 0.044(8) 0.035(8) 0.034(9) -0.009(7) 0.003(6) -0.009(6)
C25 0.039(8) 0.061(11) 0.081(14) -0.026(10) 0.022(8) -0.032(8)
C26 0.043(9) 0.086(15) 0.070(14) 0.010(12) -0.020(9) -0.025(10)
C27 0.060(12) 0.053(12) 0.084(17) 0.016(11) -0.024(11) -0.002(10)
C28 0.070(11) 0.035(9) 0.060(12) 0.002(8) -0.021(9) -0.016(8)
C29 0.064(13) 0.116(22) 0.037(12) -0.016(13) 0.019(10) 0.014(14)
C30 0.134(26) 0.076(18) 0.072(20) -0.015(15) -0.006(18) 0.030(18)
C31 0.141(27) 0.121(26) 0.101(25) -0.087(23) -0.012(20) -0.005(23)
C32 0.097(18) 0.144(27) 0.017(10) -0.018(13) 0.012(10) 0.009(18)
C33 0.087(17) 0.108(21) 0.083(20) -0.015(17) 0.029(15) -0.036(16)
C34 0.096(18) 0.059(14) 0.194(36) 0.003(18) -0.037(20) -0.038(14)
C35 0.192(36) 0.104(24) 0.093(26) -0.014(20) -0.033(25) -0.008(24)

loop_
_atom_site_label
_atom_site_type_symbol
_atom_site_fract_x
_atom_site_fract_y
_atom_site_fract_z
_atom_site_U_iso_or_equiv
_atom_site_thermal_displace_type
_atom_site_occupancy
_atom_site_calc_flag
_atom_site_refinement_flags
_atom_site_disorder_group
Gd1 Gd 0.70751(7) 0.86971(7) 0.55102(6) 0.0389(3) Uani 1 d . .
Fe1 Fe 0.6304(3) 0.4538(3) 0.7511(2) 0.0727(10) Uani 1 d . .
Fe2 Fe 0.6324(2) 0.9487(2) 0.1791(2) 0.0515(7) Uani 1 d . .
Fe3 Fe 1.0122(2) 0.7203(3) 0.8777(2) 0.0548(7) Uani 1 d . .
O1 O 0.5541(10) 0.7858(9) 0.6189(8) 0.043(3) Uani 1 d . .
O2 O 0.7138(11) 0.6617(10) 0.5482(9) 0.056(3) Uani 1 d . .
O3 O 0.8925(11) 0.7925(12) 0.4560(9) 0.062(4) Uani 1 d . .
O4 O 0.5531(11) 0.9319(11) 0.4281(8) 0.055(3) Uani 1 d . .
O5 O 0.9119(10) 0.8727(10) 0.6213(8) 0.047(3) Uani 1 d . .
O6 O 0.8557(12) 0.7128(11) 0.6742(10) 0.069(4) Uani 1 d . .
O7 O 0.6978(11) 1.0676(11) 0.4552(9) 0.057(3) Uani 1 d . .
O8 O 0.6279(11) 0.9924(11) 0.6611(8) 0.052(3) Uani 1 d . .
O9 O 1.0215(29) 0.9391(22) 0.3530(21) 0.205(17) Uani 1 d . .
O10 O 0.8973(17) 0.4360(17) 0.5094(14) 0.106(6) Uani 1 d . .
C1 C 0.6154(15) 0.6796(14) 0.5982(12) 0.044(4) Uani 1 d . .
C2 C 0.5623(16) 0.5818(15) 0.6329(12) 0.048(4) Uani 1 d . .
C3 C 0.6181(21) 0.4608(18) 0.6209(17) 0.072(6) Uani 1 d . .
H3B H 0.6961(21) 0.4290(18) 0.5857(17) 0.086 Uiso 1 calc R .
C4 C 0.5534(26) 0.3945(23) 0.6606(22) 0.094(9) Uani 1 d . .
H4A H 0.5748(26) 0.3074(23) 0.6609(22) 0.113 Uiso 1 calc R .
C5 C 0.4509(25) 0.4718(22) 0.7112(20) 0.092(9) Uani 1 d . .
H5A H 0.3864(25) 0.4493(22) 0.7492(20) 0.110 Uiso 1 calc R .
C6 C 0.4583(18) 0.5940(18) 0.6865(15) 0.062(5) Uani 1 d . .
H6A H 0.4006(18) 0.6691(18) 0.7063(15) 0.074 Uiso 1 calc R .
C7 C 0.7640(33) 0.4980(29) 0.8087(20) 0.106(11) Uani 1 d . .
H7A H 0.7952(33) 0.5635(29) 0.7836(20) 0.127 Uiso 1 calc R .
C8 C 0.6513(44) 0.5014(31) 0.8716(29) 0.145(16) Uani 1 d . .
H8B H 0.5885(44) 0.5738(31) 0.8924(29) 0.174 Uiso 1 calc R .
C9 C 0.6580(52) 0.3845(44) 0.8946(31) 0.180(21) Uani 1 d . .
H9A H 0.5914(52) 0.3635(44) 0.9309(31) 0.216 Uiso 1 calc R .
C10 C 0.7570(39) 0.2950(28) 0.8385(28) 0.128(15) Uani 1 d . .
H10A H 0.7812(39) 0.2065(28) 0.8416(28) 0.153 Uiso 1 calc R .
C11 C 0.8217(27) 0.3691(38) 0.8047(28) 0.133(13) Uani 1 d . .
H11A H 0.8952(27) 0.3409(38) 0.7653(28) 0.160 Uiso 1 calc R .
C12 C 0.4917(16) 0.9383(15) 0.3531(11) 0.044(4) Uani 1 d . .
C13 C 0.5614(17) 0.8679(15) 0.2914(12) 0.048(4) Uani 1 d . .
C14 C 0.7035(17) 0.7939(16) 0.2864(13) 0.057(5) Uani 1 d . .
H14A H 0.7733(17) 0.7764(16) 0.3318(13) 0.069 Uiso 1 calc R .
C15 C 0.7277(23) 0.7555(20) 0.2056(18) 0.081(7) Uani 1 d . .
H15A H 0.8161(23) 0.7075(20) 0.1861(18) 0.097 Uiso 1 calc R .
C16 C 0.6070(24) 0.7987(19) 0.1570(13) 0.068(6) Uani 1 d . .
H16A H 0.5958(24) 0.7860(19) 0.0976(13) 0.082 Uiso 1 calc R .
C17 C 0.5069(17) 0.8650(15) 0.2038(14) 0.052(4) Uani 1 d . .
H17A H 0.4119(17) 0.9060(15) 0.1831(14) 0.062 Uiso 1 calc R .
C18 C 0.7045(33) 1.0628(30) 0.1958(25) 0.105(10) Uani 1 d . .
H18A H 0.7531(33) 1.0527(30) 0.2514(25) 0.126 Uiso 1 calc R .
C19 C 0.7612(28) 1.0230(28) 0.1262(23) 0.105(10) Uani 1 d . .
H19A H 0.8572(28) 0.9779(28) 0.1196(23) 0.126 Uiso 1 calc R .
C20 C 0.6509(26) 1.0587(24) 0.0609(17) 0.084(7) Uani 1 d . .
H20A H 0.6592(26) 1.0393(24) 0.0018(17) 0.101 Uiso 1 calc R .
C21 C 0.5392(24) 1.1234(21) 0.0935(16) 0.083(8) Uani 1 d . .
H21A H 0.4492(24) 1.1604(21) 0.0639(16) 0.100 Uiso 1 calc R .
C22 C 0.5720(39) 1.1317(24) 0.1772(21) 0.117(13) Uani 1 d . .
H22A H 0.5090(39) 1.1761(24) 0.2173(21) 0.141 Uiso 1 calc R .
C23 C 0.9306(17) 0.7687(17) 0.6800(12) 0.050(4) Uani 1 d . .
C24 C 1.0434(15) 0.7051(14) 0.7472(11) 0.041(4) Uani 1 d . .
C25 C 1.1263(15) 0.7559(17) 0.7718(14) 0.056(5) Uani 1 d . .
H25A H 1.1272(15) 0.8371(17) 0.7419(14) 0.067 Uiso 1 calc R .
C26 C 1.2098(18) 0.6655(20) 0.8473(15) 0.072(6) Uani 1 d . .
H26A H 1.2773(18) 0.6758(20) 0.8797(15) 0.086 Uiso 1 calc R .
C27 C 1.1820(19) 0.5655(19) 0.8692(17) 0.079(7) Uani 1 d . .
H27A H 1.2268(19) 0.4905(19) 0.9189(17) 0.095 Uiso 1 calc R .
C28 C 1.0777(19) 0.5844(15) 0.8076(14) 0.059(5) Uani 1 d . .
H28A H 1.0394(19) 0.5251(15) 0.8060(14) 0.071 Uiso 1 calc R .
C29 C 0.8180(23) 0.8285(28) 0.8821(15) 0.092(10) Uani 1 d . .
H29A H 0.7540(23) 0.8622(28) 0.8295(15) 0.110 Uiso 1 calc R .
C30 C 0.8938(35) 0.8897(28) 0.8998(20) 0.120(13) Uani 1 d . .
H30A H 0.8887(35) 0.9726(28) 0.8680(20) 0.144 Uiso 1 calc R .
C31 C 0.9729(36) 0.8021(34) 0.9888(23) 0.126(13) Uani 1 d . .
H31A H 1.0364(36) 0.8133(34) 1.0245(23) 0.152 Uiso 1 calc R .
C32 C 0.9492(27) 0.6929(33) 0.9998(14) 0.108(12) Uani 1 d . .
H32A H 0.9932(27) 0.6158(33) 1.0479(14) 0.130 Uiso 1 calc R .
C33 C 0.8471(26) 0.7136(27) 0.9416(20) 0.097(9) Uani 1 d . .
H33A H 0.8069(26) 0.6556(27) 0.9401(20) 0.116 Uiso 1 calc R .
C34 C 0.7554(26) 1.1469(21) 0.4741(25) 0.120(13) Uani 1 d . .
H34A H 0.7350(26) 1.2188(21) 0.4235(25) 0.179 Uiso 1 calc R .
H34B H 0.8508(26) 1.1006(21) 0.4842(25) 0.179 Uiso 1 calc R .
H34C H 0.7188(26) 1.1742(21) 0.5271(25) 0.179 Uiso 1 calc R .
C35 C 0.8391(43) 0.4763(32) 0.4184(25) 0.149(15) Uani 1 d . .

loop_
_atom_type_symbol
_atom_type_description
_atom_type_scat_dispersion_real
_atom_type_scat_dispersion_imag
_atom_type_scat_source
C C 0.0033 0.0016 'International Tables Vol C Tables 4.2.6.8 and 6.1.1.4'
H H 0.0000 0.0000 'International Tables Vol C Tables 4.2.6.8 and 6.1.1.4'
O O 0.0106 0.0060 'International Tables Vol C Tables 4.2.6.8 and 6.1.1.4'
Fe Fe 0.3463 0.8444 'International Tables Vol C Tables 4.2.6.8 and 6.1.1.4'
Gd Gd -0.1653 3.9035 'International Tables Vol C Tables 4.2.6.8 and 6.1.1.4'

loop_
_geom_angle_atom_site_label_1
_geom_angle_atom_site_label_2
_geom_angle_atom_site_label_3
_geom_angle
_geom_angle_site_symmetry_1
_geom_angle_site_symmetry_3
_geom_angle_publ_flag
O4 Gd1 O1 78.8(4) . . ?
O4 Gd1 O6 151.3(4) . . ?
O1 Gd1 O6 82.6(4) . . ?
O4 Gd1 O8 114.2(4) . . ?
O1 Gd1 O8 81.9(4) . . ?
O6 Gd1 O8 84.2(5) . . ?
O4 Gd1 O3 90.3(4) . . ?
O1 Gd1 O3 131.5(4) . . ?
O6 Gd1 O3 85.8(5) . . ?
O8 Gd1 O3 143.3(4) . . ?
O4 Gd1 O7 72.5(4) . . ?
O1 Gd1 O7 137.8(4) . . ?
O6 Gd1 O7 134.1(4) . . ?
O8 Gd1 O7 82.6(5) . . ?
O3 Gd1 O7 79.4(4) . . ?
O4 Gd1 O2 79.6(4) . . ?
O1 Gd1 O2 54.0(4) . . ?
O6 Gd1 O2 71.7(4) . . ?
O8 Gd1 O2 131.2(4) . . ?
O3 Gd1 O2 77.6(4) . . ?
O7 Gd1 O2 143.5(5) . . ?
O4 Gd1 O5 150.7(3) . . ?
O1 Gd1 O5 130.3(4) . . ?
O6 Gd1 O5 53.4(4) . . ?
O8 Gd1 O5 72.8(4) . . ?
O3 Gd1 O5 73.0(4) . . ?
O7 Gd1 O5 80.8(3) . . ?
O2 Gd1 O5 118.3(4) . . ?
O4 Gd1 C1 79.4(4) . . ?
O1 Gd1 C1 27.2(4) . . ?
O6 Gd1 C1 74.1(4) . . ?
O8 Gd1 C1 106.5(5) . . ?
O3 Gd1 C1 104.5(5) . . ?
O7 Gd1 C1 151.7(4) . . ?
O2 Gd1 C1 26.8(4) . . ?
O5 Gd1 C1 127.4(4) . . ?
O4 Gd1 C23 169.4(5) . . ?
O1 Gd1 C23 106.2(4) . . ?
O6 Gd1 C23 26.5(4) . . ?
O8 Gd1 C23 76.1(5) . . ?
O3 Gd1 C23 79.4(5) . . ?
O7 Gd1 C23 107.6(5) . . ?
O2 Gd1 C23 95.5(5) . . ?
O5 Gd1 C23 26.9(4) . . ?
C1 Gd1 C23 100.6(5) . . ?
O4 Gd1 O4 67.5(5) . 2_676 ?
O1 Gd1 O4 68.0(3) . 2_676 ?
O6 Gd1 O4 124.4(5) . 2_676 ?
O8 Gd1 O4 47.0(4) . 2_676 ?
O3 Gd1 O4 148.5(4) . 2_676 ?
O7 Gd1 O4 72.8(3) . 2_676 ?
O2 Gd1 O4 117.5(3) . 2_676 ?
O5 Gd1 O4 115.8(4) . 2_676 ?
C1 Gd1 O4 93.5(4) . 2_676 ?
C23 Gd1 O4 122.9(5) . 2_676 ?
C3 Fe1 C2 40.9(8) . . ?
C3 Fe1 C5 68.0(11) . . ?
C2 Fe1 C5 69.1(7) . . ?
C3 Fe1 C10 120.1(15) . . ?
C2 Fe1 C10 157.1(16) . . ?
C5 Fe1 C10 120.8(12) . . ?
C3 Fe1 C11 112.7(14) . . ?
C2 Fe1 C11 126.3(13) . . ?
C5 Fe1 C11 158.9(14) . . ?
C10 Fe1 C11 39.3(13) . . ?
C3 Fe1 C6 67.7(9) . . ?
C2 Fe1 C6 39.4(7) . . ?
C5 Fe1 C6 42.8(8) . . ?
C10 Fe1 C6 160.7(13) . . ?
C11 Fe1 C6 158.2(14) . . ?
C3 Fe1 C7 124.0(11) . . ?
C2 Fe1 C7 106.0(8) . . ?
C5 Fe1 C7 156.9(14) . . ?
C10 Fe1 C7 72.8(11) . . ?
C11 Fe1 C7 41.1(13) . . ?
C6 Fe1 C7 119.2(10) . . ?
C3 Fe1 C4 37.6(9) . . ?
C2 Fe1 C4 67.1(9) . . ?
C5 Fe1 C4 42.2(11) . . ?
C10 Fe1 C4 105.4(13) . . ?
C11 Fe1 C4 125.3(14) . . ?
C6 Fe1 C4 69.3(10) . . ?
C7 Fe1 C4 158.4(14) . . ?
C3 Fe1 C8 161.1(11) . . ?
C2 Fe1 C8 122.5(11) . . ?
C5 Fe1 C8 119.4(16) . . ?
C10 Fe1 C8 72.7(16) . . ?
C11 Fe1 C8 67.3(17) . . ?
C6 Fe1 C8 105.0(13) . . ?
C7 Fe1 C8 42.9(13) . . ?
C4 Fe1 C8 158.3(15) . . ?
C3 Fe1 C9 161.5(15) . . ?
C2 Fe1 C9 156.7(17) . . ?
C5 Fe1 C9 108.7(15) . . ?
C10 Fe1 C9 44.6(16) . . ?
C11 Fe1 C9 63.5(18) . . ?
C6 Fe1 C9 123.2(18) . . ?
C7 Fe1 C9 66.4(13) . . ?
C4 Fe1 C9 127.8(13) . . ?
C8 Fe1 C9 36.9(14) . . ?
C18 Fe2 C17 154.0(12) . . ?
C18 Fe2 C20 67.4(13) . . ?
C17 Fe2 C20 127.6(10) . . ?
C18 Fe2 C19 38.5(12) . . ?
C17 Fe2 C19 166.6(12) . . ?
C20 Fe2 C19 42.3(11) . . ?
C18 Fe2 C22 39.7(12) . . ?
C17 Fe2 C22 121.7(11) . . ?
C20 Fe2 C22 64.9(11) . . ?
C19 Fe2 C22 65.3(12) . . ?
C18 Fe2 C21 67.5(13) . . ?
C17 Fe2 C21 110.2(9) . . ?
C20 Fe2 C21 37.6(9) . . ?
C19 Fe2 C21 67.1(10) . . ?
C22 Fe2 C21 39.8(12) . . ?
C18 Fe2 C14 107.7(12) . . ?
C17 Fe2 C14 68.4(8) . . ?
C20 Fe2 C14 153.4(9) . . ?
C19 Fe2 C14 117.3(10) . . ?
C22 Fe2 C14 129.1(11) . . ?
C21 Fe2 C14 167.1(10) . . ?
C18 Fe2 C13 115.9(12) . . ?
C17 Fe2 C13 43.7(7) . . ?
C20 Fe2 C13 164.9(9) . . ?
C19 Fe2 C13 148.5(11) . . ?
C22 Fe2 C13 107.5(9) . . ?
C21 Fe2 C13 128.3(8) . . ?
C14 Fe2 C13 41.6(6) . . ?
C18 Fe2 C16 165.1(12) . . ?
C17 Fe2 C16 39.0(8) . . ?
C20 Fe2 C16 110.4(10) . . ?
C19 Fe2 C16 129.9(12) . . ?
C22 Fe2 C16 154.2(14) . . ?
C21 Fe2 C16 120.5(10) . . ?
C14 Fe2 C16 67.1(8) . . ?
C13 Fe2 C16 70.3(7) . . ?
C18 Fe2 C15 128.0(13) . . ?
C17 Fe2 C15 66.4(8) . . ?
C20 Fe2 C15 121.0(11) . . ?
C19 Fe2 C15 109.5(11) . . ?
C22 Fe2 C15 165.8(14) . . ?
C21 Fe2 C15 152.4(11) . . ?
C14 Fe2 C15 39.9(9) . . ?
C13 Fe2 C15 69.7(8) . . ?
C16 Fe2 C15 39.2(9) . . ?
C32 Fe3 C29 67.3(10) . . ?
C32 Fe3 C30 71.7(13) . . ?
C29 Fe3 C30 40.8(12) . . ?
C32 Fe3 C33 39.8(11) . . ?
C29 Fe3 C33 39.7(10) . . ?
C30 Fe3 C33 69.9(14) . . ?
C32 Fe3 C27 109.3(11) . . ?
C29 Fe3 C27 159.0(13) . . ?
C30 Fe3 C27 159.9(14) . . ?
C33 Fe3 C27 124.4(10) . . ?
C32 Fe3 C24 157.9(13) . . ?
C29 Fe3 C24 107.2(8) . . ?
C30 Fe3 C24 119.2(9) . . ?
C33 Fe3 C24 122.4(11) . . ?
C27 Fe3 C24 67.7(8) . . ?
C32 Fe3 C28 122.5(13) . . ?
C29 Fe3 C28 122.1(11) . . ?
C30 Fe3 C28 155.7(11) . . ?
C33 Fe3 C28 107.3(11) . . ?
C27 Fe3 C28 40.7(8) . . ?
C24 Fe3 C28 40.7(6) . . ?
C32 Fe3 C26 125.3(10) . . ?
C29 Fe3 C26 160.7(11) . . ?
C30 Fe3 C26 124.5(15) . . ?
C33 Fe3 C26 159.2(9) . . ?
C27 Fe3 C26 37.8(8) . . ?
C24 Fe3 C26 66.7(8) . . ?
C28 Fe3 C26 66.2(9) . . ?
C32 Fe3 C25 160.9(12) . . ?
C29 Fe3 C25 123.5(9) . . ?
C30 Fe3 C25 105.7(12) . . ?
C33 Fe3 C25 158.2(10) . . ?
C27 Fe3 C25 66.4(8) . . ?
C24 Fe3 C25 39.9(7) . . ?
C28 Fe3 C25 67.4(7) . . ?
C26 Fe3 C25 40.1(7) . . ?
C32 Fe3 C31 40.6(13) . . ?
C29 Fe3 C31 67.5(13) . . ?
C30 Fe3 C31 43.4(12) . . ?
C33 Fe3 C31 67.3(15) . . ?
C27 Fe3 C31 124.5(12) . . ?
C24 Fe3 C31 159.3(13) . . ?
C28 Fe3 C31 159.4(11) . . ?
C26 Fe3 C31 111.3(13) . . ?
C25 Fe3 C31 125.0(14) . . ?
C1 O1 Gd1 95.0(8) . . ?
C1 O2 Gd1 90.3(10) . . ?
C12 O4 Gd1 163.9(11) . . ?
C12 O4 Gd1 83.4(9) . 2_676 ?
Gd1 O4 Gd1 112.5(5) . 2_676 ?
C23 O5 Gd1 89.5(10) . . ?
C23 O6 Gd1 97.3(10) . . ?
C34 O7 Gd1 128.4(14) . . ?
C12 O8 Gd1 111.5(11) 2_676 . ?
O2 C1 O1 120.4(13) . . ?
O2 C1 C2 122.3(16) . . ?
O1 C1 C2 117.3(14) . . ?
O2 C1 Gd1 62.9(8) . . ?
O1 C1 Gd1 57.8(7) . . ?
C2 C1 Gd1 173.8(13) . . ?
C6 C2 C3 108.7(16) . . ?
C6 C2 C1 125.6(17) . . ?
C3 C2 C1 125.6(16) . . ?
C6 C2 Fe1 71.4(10) . . ?
C3 C2 Fe1 68.9(12) . . ?
C1 C2 Fe1 122.0(11) . . ?
C4 C3 C2 112.6(21) . . ?
C4 C3 Fe1 74.8(18) . . ?
C2 C3 Fe1 70.2(13) . . ?
C3 C4 C5 106.6(21) . . ?
C3 C4 Fe1 67.6(16) . . ?
C5 C4 Fe1 66.6(15) . . ?
C4 C5 C6 105.0(20) . . ?
C4 C5 Fe1 71.2(14) . . ?
C6 C5 Fe1 69.4(10) . . ?
C2 C6 C5 106.8(21) . . ?
C2 C6 Fe1 69.2(10) . . ?
C5 C6 Fe1 67.9(11) . . ?
C11 C7 C8 101.5(27) . . ?
C11 C7 Fe1 68.1(16) . . ?
C8 C7 Fe1 70.4(17) . . ?
C9 C8 C7 106.1(41) . . ?
C9 C8 Fe1 72.2(27) . . ?
C7 C8 Fe1 66.7(20) . . ?
C8 C9 C10 114.0(39) . . ?
C8 C9 Fe1 70.9(24) . . ?
C10 C9 Fe1 64.0(20) . . ?
C11 C10 C9 96.0(30) . . ?
C11 C10 Fe1 70.6(15) . . ?
C9 C10 Fe1 71.4(19) . . ?
C10 C11 C7 119.9(34) . . ?
C10 C11 Fe1 70.1(15) . . ?
C7 C11 Fe1 70.8(15) . . ?
O8 C12 O4 117.8(16) 2_676 . ?
O8 C12 C13 120.7(16) 2_676 . ?
O4 C12 C13 121.5(14) . . ?
C12 C13 C14 131.1(17) . . ?
C12 C13 C17 128.0(15) . . ?
C14 C13 C17 100.5(16) . . ?
C12 C13 Fe2 120.3(11) . . ?
C14 C13 Fe2 69.0(10) . . ?
C17 C13 Fe2 66.6(9) . . ?
C15 C14 C13 110.6(18) . . ?
C15 C14 Fe2 70.8(11) . . ?
C13 C14 Fe2 69.4(9) . . ?
C16 C15 C14 109.0(18) . . ?
C16 C15 Fe2 70.3(12) . . ?
C14 C15 Fe2 69.3(11) . . ?
C17 C16 C15 108.8(19) . . ?
C17 C16 Fe2 68.3(11) . . ?
C15 C16 Fe2 70.5(13) . . ?
C16 C17 C13 111.1(16) . . ?
C16 C17 Fe2 72.7(12) . . ?
C13 C17 Fe2 69.7(9) . . ?
C19 C18 C22 110.7(34) . . ?
C19 C18 Fe2 74.4(20) . . ?
C22 C18 Fe2 73.9(18) . . ?
C18 C19 C20 105.0(27) . . ?
C18 C19 Fe2 67.1(17) . . ?
C20 C19 Fe2 68.8(13) . . ?
C21 C20 C19 108.4(26) . . ?
C21 C20 Fe2 72.2(13) . . ?
C19 C20 Fe2 68.9(13) . . ?
C20 C21 C22 107.3(25) . . ?
C20 C21 Fe2 70.2(14) . . ?
C22 C21 Fe2 69.4(13) . . ?
C18 C22 C21 108.1(28) . . ?
C18 C22 Fe2 66.4(17) . . ?
C21 C22 Fe2 70.8(15) . . ?
O6 C23 O5 119.6(15) . . ?
O6 C23 C24 118.2(15) . . ?
O5 C23 C24 121.9(16) . . ?
O6 C23 Gd1 56.2(8) . . ?
O5 C23 Gd1 63.6(9) . . ?
C24 C23 Gd1 174.2(13) . . ?
C25 C24 C28 108.0(15) . . ?
C25 C24 C23 126.8(15) . . ?
C28 C24 C23 124.8(16) . . ?
C25 C24 Fe3 71.0(10) . . ?
C28 C24 Fe3 69.7(11) . . ?
C23 C24 Fe3 119.2(11) . . ?
C24 C25 C26 106.4(16) . . ?
C24 C25 Fe3 69.2(9) . . ?
C26 C25 Fe3 69.5(11) . . ?
C27 C26 C25 110.5(18) . . ?
C27 C26 Fe3 70.6(12) . . ?
C25 C26 Fe3 70.5(9) . . ?
C26 C27 C28 108.8(17) . . ?
C26 C27 Fe3 71.5(13) . . ?
C28 C27 Fe3 69.7(11) . . ?
C27 C28 C24 106.3(16) . . ?
C27 C28 Fe3 69.6(13) . . ?
C24 C28 Fe3 69.7(10) . . ?
C33 C29 C30 114.2(26) . . ?
C33 C29 Fe3 72.1(14) . . ?
C30 C29 Fe3 70.7(15) . . ?
C29 C30 C31 102.2(30) . . ?
C29 C30 Fe3 68.5(16) . . ?
C31 C30 Fe3 71.5(14) . . ?
C32 C31 C30 104.2(29) . . ?
C32 C31 Fe3 63.8(13) . . ?
C30 C31 Fe3 65.1(15) . . ?
C33 C32 C31 111.6(28) . . ?
C33 C32 Fe3 73.5(14) . . ?
C31 C32 Fe3 75.6(18) . . ?
C32 C33 C29 106.2(30) . . ?
C32 C33 Fe3 66.7(14) . . ?
C29 C33 Fe3 68.2(14) . . ?

loop_
_geom_bond_atom_site_label_1
_geom_bond_atom_site_label_2
_geom_bond_distance
_geom_bond_site_symmetry_2
_geom_bond_publ_flag
Gd1 O4 2.349(12) . ?
Gd1 O1 2.390(10) . ?
Gd1 O6 2.394(11) . ?
Gd1 O8 2.417(12) . ?
Gd1 O3 2.438(13) . ?
Gd1 O7 2.439(11) . ?
Gd1 O2 2.504(12) . ?
Gd1 O5 2.559(11) . ?
Gd1 C1 2.814(15) . ?
Gd1 C23 2.86(2) . ?
Gd1 O4 2.941(13) 2_676 ?
Fe1 C3 1.98(3) . ?
Fe1 C2 2.00(2) . ?
Fe1 C5 2.00(2) . ?
Fe1 C10 2.02(2) . ?
Fe1 C11 2.03(2) . ?
Fe1 C6 2.02(2) . ?
Fe1 C7 2.06(3) . ?
Fe1 C4 2.07(3) . ?
Fe1 C8 2.11(4) . ?
Fe1 C9 2.13(4) . ?
Fe2 C18 1.93(3) . ?
Fe2 C17 2.00(2) . ?
Fe2 C20 2.02(2) . ?
Fe2 C19 2.02(2) . ?
Fe2 C22 2.02(3) . ?
Fe2 C21 2.04(2) . ?
Fe2 C14 2.04(2) . ?
Fe2 C13 2.05(2) . ?
Fe2 C16 2.06(2) . ?
Fe2 C15 2.06(2) . ?
Fe3 C32 1.96(2) . ?
Fe3 C29 2.00(2) . ?
Fe3 C30 2.02(3) . ?
Fe3 C33 2.05(2) . ?
Fe3 C27 2.05(2) . ?
Fe3 C24 2.05(2) . ?
Fe3 C28 2.05(2) . ?
Fe3 C26 2.06(2) . ?
Fe3 C25 2.07(2) . ?
Fe3 C31 2.12(3) . ?
O1 C1 1.29(2) . ?
O2 C1 1.27(2) . ?
O4 C12 1.33(2) . ?
O4 Gd1 2.941(13) 2_676 ?
O5 C23 1.29(2) . ?
O6 C23 1.29(2) . ?
O7 C34 1.44(3) . ?
O8 C12 1.22(2) 2_676 ?
O10 C35 1.44(4) . ?
C1 C2 1.50(2) . ?
C2 C6 1.36(3) . ?
C2 C3 1.39(3) . ?
C3 C4 1.31(3) . ?
C4 C5 1.47(4) . ?
C5 C6 1.47(3) . ?
C7 C11 1.44(5) . ?
C7 C8 1.53(5) . ?
C8 C9 1.34(4) . ?
C9 C10 1.58(6) . ?
C10 C11 1.36(4) . ?
C12 O8 1.22(2) 2_676 ?
C12 C13 1.41(3) . ?
C13 C14 1.45(2) . ?
C13 C17 1.51(3) . ?
C14 C15 1.40(3) . ?
C15 C16 1.38(3) . ?
C16 C17 1.36(3) . ?
C18 C19 1.30(4) . ?
C18 C22 1.34(4) . ?
C19 C20 1.46(4) . ?
C20 C21 1.31(3) . ?
C21 C22 1.38(4) . ?
C23 C24 1.46(2) . ?
C24 C25 1.41(2) . ?
C24 C28 1.42(2) . ?
C25 C26 1.42(3) . ?
C26 C27 1.33(3) . ?
C27 C28 1.43(3) . ?
C29 C33 1.37(4) . ?
C29 C30 1.40(4) . ?
C30 C31 1.53(4) . ?
C31 C32 1.42(5) . ?
C32 C33 1.37(4) . ?
